data_4079068
loop_
_publ_author_name
'Wang, Xiaowu'
'Fr\"ohlich, Roland'
'Daniliuc, Constantin G.'
'Rieger, Bernhard'
'Jonovic, Aleksandra'
'Kehr, Gerald'
'Erker, Gerhard'

_publ_section_title
;
 (&#x201C;Ferrocene-salaldiminato&#x201D;)zirconium Complexes for Ethylene
 Polymerization Catalysis: The Role of the Bulky Substituents
;
_journal_issue 19
_journal_name_full Organometallics
_journal_page_first 6741
_journal_paper_doi 10.1021/om3004509
_journal_volume 31
_journal_year 2012
_chemical_absolute_configuration ad
_chemical_formula_sum 'C19 H28 Fe O3 Si2'
_chemical_formula_weight 416.44
_chemical_name_systematic
; 
 ? 
;
_space_group_IT_number 170
_symmetry_cell_setting trigonal
_symmetry_space_group_name_Hall 'P 65'
_symmetry_space_group_name_H-M 'P 65'
_atom_sites_solution_hydrogens geom
_atom_sites_solution_primary direct
_atom_sites_solution_secondary difmap
_audit_creation_method SHELXL-97
_cell_angle_alpha 90.00
_cell_angle_beta 90.00
_cell_angle_gamma 120.00
_cell_formula_units_Z 6
_cell_length_a 23.4373(5)
_cell_length_b 23.4373(5)
_cell_length_c 7.65000(10)
_cell_measurement_reflns_used 6563
_cell_measurement_temperature 223(2)
_cell_measurement_theta_max 27.88
_cell_measurement_theta_min 4.08
_cell_volume 3639.21(12)
_computing_cell_refinement 'Collect (Nonius B.V., 1998)'
_computing_data_collection 'Collect (Nonius B.V., 1998)'
_computing_data_reduction 'Denzo-SMN (Otwinowski & Minor, 1997)'
_computing_molecular_graphics 'XP (BrukerAXS, 2000)'
_computing_publication_material 'SHELXL-97 (Sheldrick, 1997)'
_computing_structure_refinement 'SHELXL-97 (Sheldrick, 1997)'
_computing_structure_solution 'SHELXS-97 (Sheldrick, 1990)'
_diffrn_ambient_temperature 223(2)
_diffrn_measured_fraction_theta_full 0.992
_diffrn_measured_fraction_theta_max 0.992
_diffrn_measurement_device_type 'Nonius KappaCCD APEXII'
_diffrn_measurement_method '\w and \f scans'
_diffrn_radiation_monochromator 'Montel mirror'
_diffrn_radiation_source 'rotating anode Nonius FR591'
_diffrn_radiation_type MoK\a
_diffrn_radiation_wavelength 0.71073
_diffrn_reflns_av_R_equivalents 0.041
_diffrn_reflns_av_sigmaI/netI 0.0355
_diffrn_reflns_limit_h_max 30
_diffrn_reflns_limit_h_min -30
_diffrn_reflns_limit_k_max 26
_diffrn_reflns_limit_k_min -26
_diffrn_reflns_limit_l_max 9
_diffrn_reflns_limit_l_min -7
_diffrn_reflns_number 23609
_diffrn_reflns_theta_full 27.89
_diffrn_reflns_theta_max 27.89
_diffrn_reflns_theta_min 4.38
_exptl_absorpt_coefficient_mu 0.733
_exptl_absorpt_correction_T_max 0.9643
_exptl_absorpt_correction_T_min 0.7836
_exptl_absorpt_correction_type multi-scan
_exptl_absorpt_process_details 'Denzo (Otwinowski, Borek, Majewski & Minor, 2003)'
_exptl_crystal_colour orange
_exptl_crystal_density_diffrn 1.140
_exptl_crystal_density_method 'not measured'
_exptl_crystal_description needle
_exptl_crystal_F_000 1320
_exptl_crystal_size_max 0.35
_exptl_crystal_size_mid 0.07
_exptl_crystal_size_min 0.05
_platon_squeeze_details
;
 An unidentified disordered solvent molecule was found in the asymmetrical
 unit and could not be satisfactorily refined. The program SQUEEZE was 
 therefore used to remove mathematically the effect of the solvent.
;
_refine_diff_density_max 0.869
_refine_diff_density_min -0.324
_refine_diff_density_rms 0.060
_refine_ls_abs_structure_details 'Flack H D (1983), Acta Cryst. A39, 876-881'
_refine_ls_abs_structure_Flack 0.07(3)
_refine_ls_extinction_method none
_refine_ls_goodness_of_fit_ref 1.063
_refine_ls_hydrogen_treatment constr
_refine_ls_matrix_type full
_refine_ls_number_parameters 233
_refine_ls_number_reflns 5364
_refine_ls_number_restraints 115
_refine_ls_restrained_S_all 1.084
_refine_ls_R_factor_all 0.0653
_refine_ls_R_factor_gt 0.0581
_refine_ls_shift/su_max 0.000
_refine_ls_shift/su_mean 0.000
_refine_ls_structure_factor_coef Fsqd
_refine_ls_weighting_details 'calc w=1/[\s^2^(Fo^2^)+(0.0777P)^2^+2.5149P] where P=(Fo^2^+2Fc^2^)/3'
_refine_ls_weighting_scheme calc
_refine_ls_wR_factor_gt 0.1526
_refine_ls_wR_factor_ref 0.1585
_reflns_number_gt 4728
_reflns_number_total 5364
_reflns_threshold_expression >2sigma(I)
_cod_data_source_file om3004509_si_004.cif
_cod_data_source_block erk5918
_cod_original_sg_symbol_H-M P65
_cod_database_code 4079068

loop_
_symmetry_equiv_pos_as_xyz
'x, y, z'
'-y, x-y, z+2/3'
'-x+y, -x, z+1/3'
'-x, -y, z+1/2'
'y, -x+y, z+1/6'
'x-y, x, z+5/6'

loop_
_atom_site_label
_atom_site_type_symbol
_atom_site_fract_x
_atom_site_fract_y
_atom_site_fract_z
_atom_site_U_iso_or_equiv
_atom_site_adp_type
_atom_site_occupancy
_atom_site_symmetry_multiplicity
_atom_site_calc_flag
_atom_site_refinement_flags
Fe1 Fe 0.10835(3) 0.70873(3) 0.97053(8) 0.04968(17) Uani 1 1 d .
Si1 Si -0.01227(7) 0.72853(7) 0.7472(2) 0.0622(4) Uani 1 1 d .
Si2 Si 0.20314(6) 0.66853(6) 0.67952(18) 0.0538(3) Uani 1 1 d .
O1 O -0.0823(2) 0.5967(2) 1.0052(8) 0.0966(15) Uani 1 1 d .
O2 O 0.08499(16) 0.57034(16) 0.9540(5) 0.0590(8) Uani 1 1 d .
O3 O -0.0041(2) 0.48958(19) 0.8222(7) 0.0861(12) Uani 1 1 d .
C1 C 0.0373(2) 0.6867(2) 0.7823(6) 0.0481(9) Uani 1 1 d U
C2 C 0.0230(2) 0.6299(2) 0.8869(6) 0.0506(9) Uani 1 1 d U
C3 C 0.0773(2) 0.6183(2) 0.8686(6) 0.0485(9) Uani 1 1 d U
C4 C 0.1260(2) 0.6656(2) 0.7563(5) 0.0464(9) Uani 1 1 d U
C5 C 0.1009(2) 0.7074(2) 0.7044(6) 0.0462(10) Uani 1 1 d U
H5 H 0.1230 0.7438 0.6293 0.055 Uiso 1 1 calc R
C6 C 0.1795(4) 0.7326(4) 1.1510(10) 0.093(2) Uani 1 1 d U
H6 H 0.2084 0.7157 1.1513 0.111 Uiso 1 1 calc R
C7 C 0.1198(4) 0.7066(4) 1.2354(9) 0.095(2) Uani 1 1 d U
H7 H 0.1012 0.6692 1.3079 0.114 Uiso 1 1 calc R
C8 C 0.0922(4) 0.7442(4) 1.1960(10) 0.099(2) Uani 1 1 d U
H8 H 0.0508 0.7358 1.2357 0.118 Uiso 1 1 calc R
C9 C 0.1323(4) 0.7950(4) 1.0929(10) 0.093(2) Uani 1 1 d U
H9 H 0.1236 0.8274 1.0494 0.112 Uiso 1 1 calc R
C10 C 0.1890(4) 0.7914(4) 1.0614(9) 0.099(2) Uani 1 1 d U
H10 H 0.2259 0.8210 0.9956 0.118 Uiso 1 1 calc R
C11 C -0.0328(3) 0.5926(3) 1.0027(8) 0.0692(14) Uani 1 1 d U
H11 H -0.0303 0.5632 1.0815 0.083 Uiso 1 1 calc R
C12 C -0.0861(3) 0.6743(3) 0.6150(12) 0.097(2) Uani 1 1 d U
H12A H -0.0726 0.6687 0.4994 0.145 Uiso 1 1 calc R
H12B H -0.1138 0.6940 0.6050 0.145 Uiso 1 1 calc R
H12C H -0.1107 0.6316 0.6714 0.145 Uiso 1 1 calc R
C13 C -0.0388(4) 0.7496(4) 0.9579(12) 0.102(2) Uani 1 1 d U
H13A H -0.0066 0.7941 0.9923 0.153 Uiso 1 1 calc R
H13B H -0.0422 0.7190 1.0483 0.153 Uiso 1 1 calc R
H13C H -0.0813 0.7465 0.9417 0.153 Uiso 1 1 calc R
C14 C 0.0416(3) 0.8065(3) 0.6269(11) 0.0909(19) Uani 1 1 d U
H14A H 0.0483 0.7962 0.5085 0.136 Uiso 1 1 calc R
H14B H 0.0838 0.8305 0.6859 0.136 Uiso 1 1 calc R
H14C H 0.0207 0.8333 0.6238 0.136 Uiso 1 1 calc R
C15 C 0.1784(3) 0.6025(3) 0.5115(9) 0.0785(16) Uani 1 1 d U
H15A H 0.1451 0.6022 0.4355 0.118 Uiso 1 1 calc R
H15B H 0.1606 0.5601 0.5690 0.118 Uiso 1 1 calc R
H15C H 0.2166 0.6109 0.4426 0.118 Uiso 1 1 calc R
C16 C 0.2457(3) 0.6515(3) 0.8632(9) 0.0821(17) Uani 1 1 d U
H16A H 0.2806 0.6450 0.8162 0.123 Uiso 1 1 calc R
H16B H 0.2142 0.6120 0.9249 0.123 Uiso 1 1 calc R
H16C H 0.2645 0.6885 0.9433 0.123 Uiso 1 1 calc R
C17 C 0.2587(2) 0.7512(3) 0.5850(7) 0.0672(13) Uani 1 1 d U
H17A H 0.2384 0.7575 0.4819 0.101 Uiso 1 1 calc R
H17B H 0.3003 0.7545 0.5531 0.101 Uiso 1 1 calc R
H17C H 0.2664 0.7848 0.6707 0.101 Uiso 1 1 calc R
C21 C 0.0434(3) 0.5065(2) 0.9167(7) 0.0632(12) Uani 1 1 d U
C22 C 0.0637(3) 0.4632(3) 1.0000(10) 0.0844(17) Uani 1 1 d U
H22A H 0.0261 0.4191 1.0091 0.127 Uiso 1 1 calc R
H22B H 0.0808 0.4797 1.1159 0.127 Uiso 1 1 calc R
H22C H 0.0978 0.4622 0.9301 0.127 Uiso 1 1 calc R

loop_
_atom_site_aniso_label
_atom_site_aniso_U_11
_atom_site_aniso_U_22
_atom_site_aniso_U_33
_atom_site_aniso_U_23
_atom_site_aniso_U_13
_atom_site_aniso_U_12
Fe1 0.0484(3) 0.0510(3) 0.0419(3) -0.0032(3) -0.0049(2) 0.0190(3)
Si1 0.0536(7) 0.0597(8) 0.0805(10) -0.0122(6) -0.0114(6) 0.0337(6)
Si2 0.0418(6) 0.0590(7) 0.0609(7) 0.0019(6) -0.0002(5) 0.0253(5)
O1 0.062(2) 0.093(3) 0.128(4) 0.012(3) 0.028(3) 0.033(2)
O2 0.0565(17) 0.0562(17) 0.066(2) 0.0112(15) -0.0024(15) 0.0294(15)
O3 0.090(3) 0.060(2) 0.100(3) -0.014(2) -0.019(3) 0.030(2)
C1 0.0402(18) 0.055(2) 0.047(2) -0.0059(17) -0.0077(16) 0.0217(17)
C2 0.041(2) 0.048(2) 0.054(2) -0.0012(18) -0.0027(17) 0.0161(17)
C3 0.045(2) 0.049(2) 0.048(2) 0.0012(17) -0.0032(16) 0.0208(17)
C4 0.043(2) 0.048(2) 0.050(2) -0.0035(17) -0.0072(16) 0.0235(17)
C5 0.044(2) 0.046(2) 0.044(2) -0.0005(16) -0.0045(16) 0.0187(17)
C6 0.083(4) 0.122(5) 0.081(4) -0.036(4) -0.041(3) 0.057(4)
C7 0.111(5) 0.103(5) 0.050(4) -0.003(3) -0.023(3) 0.038(4)
C8 0.103(5) 0.129(5) 0.065(4) -0.035(4) -0.006(3) 0.059(4)
C9 0.114(5) 0.077(4) 0.080(4) -0.028(3) -0.023(4) 0.042(4)
C10 0.080(4) 0.085(4) 0.066(3) -0.023(3) -0.010(3) -0.008(3)
C11 0.052(3) 0.064(3) 0.085(4) 0.007(3) 0.014(2) 0.024(2)
C12 0.071(3) 0.086(4) 0.143(6) -0.026(4) -0.044(4) 0.046(3)
C13 0.100(4) 0.123(5) 0.120(5) -0.017(4) 0.006(4) 0.083(4)
C14 0.092(4) 0.072(3) 0.122(5) 0.011(3) -0.001(4) 0.051(3)
C15 0.070(3) 0.077(3) 0.093(4) -0.020(3) -0.005(3) 0.041(3)
C16 0.065(3) 0.100(4) 0.091(4) 0.014(3) -0.009(3) 0.049(3)
C17 0.047(2) 0.073(3) 0.066(3) 0.008(2) 0.001(2) 0.019(2)
C21 0.074(3) 0.055(3) 0.065(3) 0.005(2) 0.009(2) 0.036(2)
C22 0.105(4) 0.068(3) 0.090(4) 0.022(3) 0.017(3) 0.051(3)

loop_
_atom_type_symbol
_atom_type_description
_atom_type_scat_dispersion_real
_atom_type_scat_dispersion_imag
_atom_type_scat_source
C C 0.0033 0.0016 'International Tables Vol C Tables 4.2.6.8 and 6.1.1.4'
H H 0.0000 0.0000 'International Tables Vol C Tables 4.2.6.8 and 6.1.1.4'
O O 0.0106 0.0060 'International Tables Vol C Tables 4.2.6.8 and 6.1.1.4'
Si Si 0.0817 0.0704 'International Tables Vol C Tables 4.2.6.8 and 6.1.1.4'
Fe Fe 0.3463 0.8444 'International Tables Vol C Tables 4.2.6.8 and 6.1.1.4'

loop_
_geom_angle_atom_site_label_1
_geom_angle_atom_site_label_2
_geom_angle_atom_site_label_3
_geom_angle
C6 Fe1 C3 111.7(3)
C6 Fe1 C8 66.6(3)
C3 Fe1 C8 135.5(3)
C6 Fe1 C2 140.3(3)
C3 Fe1 C2 41.47(18)
C8 Fe1 C2 109.8(3)
C6 Fe1 C9 68.3(3)
C3 Fe1 C9 174.0(3)
C8 Fe1 C9 38.5(3)
C2 Fe1 C9 134.8(3)
C6 Fe1 C10 42.0(3)
C3 Fe1 C10 143.7(3)
C8 Fe1 C10 66.1(3)
C2 Fe1 C10 174.9(3)
C9 Fe1 C10 40.0(3)
C6 Fe1 C5 137.6(3)
C3 Fe1 C5 67.46(17)
C8 Fe1 C5 145.2(3)
C2 Fe1 C5 68.58(18)
C9 Fe1 C5 116.9(3)
C10 Fe1 C5 112.7(3)
C6 Fe1 C7 39.6(3)
C3 Fe1 C7 109.8(3)
C8 Fe1 C7 39.0(3)
C2 Fe1 C7 111.8(3)
C9 Fe1 C7 66.1(3)
C10 Fe1 C7 67.3(3)
C5 Fe1 C7 175.7(3)
C6 Fe1 C1 178.4(3)
C3 Fe1 C1 69.21(17)
C8 Fe1 C1 113.8(3)
C2 Fe1 C1 41.19(18)
C9 Fe1 C1 111.0(3)
C10 Fe1 C1 136.6(3)
C5 Fe1 C1 41.22(17)
C7 Fe1 C1 141.7(3)
C6 Fe1 C4 109.7(2)
C3 Fe1 C4 40.44(17)
C8 Fe1 C4 174.1(3)
C2 Fe1 C4 69.73(17)
C9 Fe1 C4 145.6(3)
C10 Fe1 C4 114.7(3)
C5 Fe1 C4 40.61(16)
C7 Fe1 C4 135.2(3)
C1 Fe1 C4 70.00(16)
C12 Si1 C14 110.2(4)
C12 Si1 C1 109.2(2)
C14 Si1 C1 106.8(2)
C12 Si1 C13 109.3(4)
C14 Si1 C13 108.5(4)
C1 Si1 C13 112.8(3)
C17 Si2 C15 111.2(3)
C17 Si2 C4 108.7(2)
C15 Si2 C4 107.0(2)
C17 Si2 C16 110.1(3)
C15 Si2 C16 108.4(3)
C4 Si2 C16 111.4(3)
C21 O2 C3 119.0(4)
C2 C1 C5 105.4(4)
C2 C1 Si1 129.9(3)
C5 C1 Si1 124.6(3)
C2 C1 Fe1 68.3(2)
C5 C1 Fe1 68.7(2)
Si1 C1 Fe1 127.0(2)
C3 C2 C1 107.5(4)
C3 C2 C11 124.2(4)
C1 C2 C11 128.2(4)
C3 C2 Fe1 68.9(2)
C1 C2 Fe1 70.5(2)
C11 C2 Fe1 122.4(4)
O2 C3 C4 122.6(4)
O2 C3 C2 126.5(4)
C4 C3 C2 110.8(4)
O2 C3 Fe1 122.9(3)
C4 C3 Fe1 71.7(2)
C2 C3 Fe1 69.7(2)
C3 C4 C5 105.0(4)
C3 C4 Si2 127.3(3)
C5 C4 Si2 127.6(3)
C3 C4 Fe1 67.8(2)
C5 C4 Fe1 68.5(3)
Si2 C4 Fe1 130.9(2)
C4 C5 C1 111.3(4)
C4 C5 Fe1 70.9(3)
C1 C5 Fe1 70.1(3)
C4 C5 H5 124.4
C1 C5 H5 124.4
Fe1 C5 H5 126.3
C7 C6 C10 106.3(7)
C7 C6 Fe1 71.4(4)
C10 C6 Fe1 69.7(4)
C7 C6 H6 126.9
C10 C6 H6 126.9
Fe1 C6 H6 123.7
C8 C7 C6 108.4(7)
C8 C7 Fe1 69.8(4)
C6 C7 Fe1 69.0(4)
C8 C7 H7 125.8
C6 C7 H7 125.8
Fe1 C7 H7 127.0
C9 C8 C7 110.8(8)
C9 C8 Fe1 70.9(4)
C7 C8 Fe1 71.1(4)
C9 C8 H8 124.6
C7 C8 H8 124.6
Fe1 C8 H8 124.9
C8 C9 C10 108.3(8)
C8 C9 Fe1 70.6(4)
C10 C9 Fe1 70.0(4)
C8 C9 H9 125.8
C10 C9 H9 125.8
Fe1 C9 H9 125.1
C9 C10 C6 106.1(6)
C9 C10 Fe1 69.9(4)
C6 C10 Fe1 68.3(3)
C9 C10 H10 127.0
C6 C10 H10 127.0
Fe1 C10 H10 126.4
O1 C11 C2 124.8(6)
O1 C11 H11 117.6
C2 C11 H11 117.6
Si1 C12 H12A 109.5
Si1 C12 H12B 109.5
H12A C12 H12B 109.5
Si1 C12 H12C 109.5
H12A C12 H12C 109.5
H12B C12 H12C 109.5
Si1 C13 H13A 109.5
Si1 C13 H13B 109.5
H13A C13 H13B 109.5
Si1 C13 H13C 109.5
H13A C13 H13C 109.5
H13B C13 H13C 109.5
Si1 C14 H14A 109.5
Si1 C14 H14B 109.5
H14A C14 H14B 109.5
Si1 C14 H14C 109.5
H14A C14 H14C 109.5
H14B C14 H14C 109.5
Si2 C15 H15A 109.5
Si2 C15 H15B 109.5
H15A C15 H15B 109.5
Si2 C15 H15C 109.5
H15A C15 H15C 109.5
H15B C15 H15C 109.5
Si2 C16 H16A 109.5
Si2 C16 H16B 109.5
H16A C16 H16B 109.5
Si2 C16 H16C 109.5
H16A C16 H16C 109.5
H16B C16 H16C 109.5
Si2 C17 H17A 109.5
Si2 C17 H17B 109.5
H17A C17 H17B 109.5
Si2 C17 H17C 109.5
H17A C17 H17C 109.5
H17B C17 H17C 109.5
O3 C21 O2 121.7(5)
O3 C21 C22 126.4(5)
O2 C21 C22 111.8(5)
C21 C22 H22A 109.5
C21 C22 H22B 109.5
H22A C22 H22B 109.5
C21 C22 H22C 109.5
H22A C22 H22C 109.5
H22B C22 H22C 109.5

loop_
_geom_bond_atom_site_label_1
_geom_bond_atom_site_label_2
_geom_bond_distance
Fe1 C6 2.017(6)
Fe1 C3 2.022(4)
Fe1 C8 2.031(7)
Fe1 C2 2.032(4)
Fe1 C9 2.035(6)
Fe1 C10 2.037(6)
Fe1 C5 2.042(5)
Fe1 C7 2.048(7)
Fe1 C1 2.061(4)
Fe1 C4 2.073(4)
Si1 C12 1.853(6)
Si1 C14 1.863(7)
Si1 C1 1.878(4)
Si1 C13 1.880(8)
Si2 C17 1.857(5)
Si2 C15 1.867(6)
Si2 C4 1.870(4)
Si2 C16 1.879(6)
O1 C11 1.210(7)
O2 C21 1.345(6)
O2 C3 1.388(5)
O3 C21 1.216(7)
C1 C2 1.440(6)
C1 C5 1.445(6)
C2 C3 1.435(6)
C2 C11 1.454(7)
C3 C4 1.416(6)
C4 C5 1.428(6)
C5 H5 0.9400
C6 C7 1.376(11)
C6 C10 1.453(11)
C6 H6 0.9400
C7 C8 1.363(11)
C7 H7 0.9400
C8 C9 1.342(11)
C8 H8 0.9400
C9 C10 1.394(11)
C9 H9 0.9400
C10 H10 0.9400
C11 H11 0.9400
C12 H12A 0.9700
C12 H12B 0.9700
C12 H12C 0.9700
C13 H13A 0.9700
C13 H13B 0.9700
C13 H13C 0.9700
C14 H14A 0.9700
C14 H14B 0.9700
C14 H14C 0.9700
C15 H15A 0.9700
C15 H15B 0.9700
C15 H15C 0.9700
C16 H16A 0.9700
C16 H16B 0.9700
C16 H16C 0.9700
C17 H17A 0.9700
C17 H17B 0.9700
C17 H17C 0.9700
C21 C22 1.466(7)
C22 H22A 0.9700
C22 H22B 0.9700
C22 H22C 0.9700

loop_
_geom_torsion_atom_site_label_1
_geom_torsion_atom_site_label_2
_geom_torsion_atom_site_label_3
_geom_torsion_atom_site_label_4
_geom_torsion
C12 Si1 C1 C2 -69.9(5)
C14 Si1 C1 C2 170.9(5)
C13 Si1 C1 C2 51.8(5)
C12 Si1 C1 C5 110.4(5)
C14 Si1 C1 C5 -8.8(5)
C13 Si1 C1 C5 -127.9(5)
C12 Si1 C1 Fe1 -161.5(4)
C14 Si1 C1 Fe1 79.3(4)
C13 Si1 C1 Fe1 -39.8(4)
C6 Fe1 C1 C2 162(9)
C3 Fe1 C1 C2 38.4(3)
C8 Fe1 C1 C2 -93.4(4)
C9 Fe1 C1 C2 -135.1(4)
C10 Fe1 C1 C2 -173.1(4)
C5 Fe1 C1 C2 117.6(4)
C7 Fe1 C1 C2 -57.5(5)
C4 Fe1 C1 C2 81.7(3)
C6 Fe1 C1 C5 44(10)
C3 Fe1 C1 C5 -79.1(3)
C8 Fe1 C1 C5 149.1(4)
C2 Fe1 C1 C5 -117.6(4)
C9 Fe1 C1 C5 107.3(4)
C10 Fe1 C1 C5 69.3(5)
C7 Fe1 C1 C5 -175.1(4)
C4 Fe1 C1 C5 -35.8(2)
C6 Fe1 C1 Si1 -74(10)
C3 Fe1 C1 Si1 162.8(3)
C8 Fe1 C1 Si1 31.0(4)
C2 Fe1 C1 Si1 124.4(4)
C9 Fe1 C1 Si1 -10.7(4)
C10 Fe1 C1 Si1 -48.7(5)
C5 Fe1 C1 Si1 -118.0(4)
C7 Fe1 C1 Si1 66.9(5)
C4 Fe1 C1 Si1 -153.9(3)
C5 C1 C2 C3 -0.2(5)
Si1 C1 C2 C3 -179.9(3)
Fe1 C1 C2 C3 -59.2(3)
C5 C1 C2 C11 175.3(5)
Si1 C1 C2 C11 -4.4(7)
Fe1 C1 C2 C11 116.3(5)
C5 C1 C2 Fe1 58.9(3)
Si1 C1 C2 Fe1 -120.8(4)
C6 Fe1 C2 C3 -60.6(5)
C8 Fe1 C2 C3 -137.5(4)
C9 Fe1 C2 C3 -173.1(4)
C10 Fe1 C2 C3 -175(3)
C5 Fe1 C2 C3 79.8(3)
C7 Fe1 C2 C3 -95.7(4)
C1 Fe1 C2 C3 118.6(4)
C4 Fe1 C2 C3 36.2(2)
C6 Fe1 C2 C1 -179.2(4)
C3 Fe1 C2 C1 -118.6(4)
C8 Fe1 C2 C1 103.9(4)
C9 Fe1 C2 C1 68.3(4)
C10 Fe1 C2 C1 67(3)
C5 Fe1 C2 C1 -38.9(3)
C7 Fe1 C2 C1 145.7(4)
C4 Fe1 C2 C1 -82.4(3)
C6 Fe1 C2 C11 57.3(6)
C3 Fe1 C2 C11 117.9(5)
C8 Fe1 C2 C11 -19.6(5)
C9 Fe1 C2 C11 -55.2(6)
C10 Fe1 C2 C11 -57(3)
C5 Fe1 C2 C11 -162.4(5)
C7 Fe1 C2 C11 22.2(5)
C1 Fe1 C2 C11 -123.5(5)
C4 Fe1 C2 C11 154.1(5)
C21 O2 C3 C4 -116.8(5)
C21 O2 C3 C2 67.0(6)
C21 O2 C3 Fe1 154.9(4)
C1 C2 C3 O2 176.7(4)
C11 C2 C3 O2 0.9(7)
Fe1 C2 C3 O2 116.5(4)
C1 C2 C3 C4 0.1(5)
C11 C2 C3 C4 -175.7(5)
Fe1 C2 C3 C4 -60.1(3)
C1 C2 C3 Fe1 60.2(3)
C11 C2 C3 Fe1 -115.5(5)
C6 Fe1 C3 O2 22.2(5)
C8 Fe1 C3 O2 -56.0(6)
C2 Fe1 C3 O2 -121.0(5)
C9 Fe1 C3 O2 -66(3)
C10 Fe1 C3 O2 58.1(6)
C5 Fe1 C3 O2 156.3(4)
C7 Fe1 C3 O2 -20.2(5)
C1 Fe1 C3 O2 -159.2(4)
C4 Fe1 C3 O2 117.6(4)
C6 Fe1 C3 C4 -95.4(3)
C8 Fe1 C3 C4 -173.5(4)
C2 Fe1 C3 C4 121.4(4)
C9 Fe1 C3 C4 176(2)
C10 Fe1 C3 C4 -59.4(5)
C5 Fe1 C3 C4 38.7(2)
C7 Fe1 C3 C4 -137.8(4)
C1 Fe1 C3 C4 83.2(3)
C6 Fe1 C3 C2 143.2(3)
C8 Fe1 C3 C2 65.1(5)
C9 Fe1 C3 C2 55(3)
C10 Fe1 C3 C2 179.2(4)
C5 Fe1 C3 C2 -82.7(3)
C7 Fe1 C3 C2 100.8(4)
C1 Fe1 C3 C2 -38.2(3)
C4 Fe1 C3 C2 -121.4(4)
O2 C3 C4 C5 -176.7(4)
C2 C3 C4 C5 0.1(5)
Fe1 C3 C4 C5 -58.8(3)
O2 C3 C4 Si2 7.5(6)
C2 C3 C4 Si2 -175.7(3)
Fe1 C3 C4 Si2 125.4(3)
O2 C3 C4 Fe1 -117.9(4)
C2 C3 C4 Fe1 58.9(3)
C17 Si2 C4 C3 -165.2(4)
C15 Si2 C4 C3 74.6(5)
C16 Si2 C4 C3 -43.8(5)
C17 Si2 C4 C5 19.9(5)
C15 Si2 C4 C5 -100.3(4)
C16 Si2 C4 C5 141.3(4)
C17 Si2 C4 Fe1 -73.3(3)
C15 Si2 C4 Fe1 166.4(3)
C16 Si2 C4 Fe1 48.1(4)
C6 Fe1 C4 C3 100.6(3)
C8 Fe1 C4 C3 50(3)
C2 Fe1 C4 C3 -37.1(3)
C9 Fe1 C4 C3 -179.2(5)
C10 Fe1 C4 C3 145.8(4)
C5 Fe1 C4 C3 -117.4(3)
C7 Fe1 C4 C3 63.8(4)
C1 Fe1 C4 C3 -81.1(3)
C6 Fe1 C4 C5 -142.0(3)
C3 Fe1 C4 C5 117.4(3)
C8 Fe1 C4 C5 167(3)
C2 Fe1 C4 C5 80.4(3)
C9 Fe1 C4 C5 -61.8(5)
C10 Fe1 C4 C5 -96.7(4)
C7 Fe1 C4 C5 -178.7(4)
C1 Fe1 C4 C5 36.4(2)
C6 Fe1 C4 Si2 -20.2(4)
C3 Fe1 C4 Si2 -120.8(4)
C8 Fe1 C4 Si2 -71(3)
C2 Fe1 C4 Si2 -157.9(3)
C9 Fe1 C4 Si2 59.9(6)
C10 Fe1 C4 Si2 25.0(5)
C5 Fe1 C4 Si2 121.7(4)
C7 Fe1 C4 Si2 -57.0(5)
C1 Fe1 C4 Si2 158.1(3)
C3 C4 C5 C1 -0.2(5)
Si2 C4 C5 C1 175.6(3)
Fe1 C4 C5 C1 -58.6(3)
C3 C4 C5 Fe1 58.3(3)
Si2 C4 C5 Fe1 -125.9(3)
C2 C1 C5 C4 0.3(5)
Si1 C1 C5 C4 -180.0(3)
Fe1 C1 C5 C4 59.0(3)
C2 C1 C5 Fe1 -58.7(3)
Si1 C1 C5 Fe1 121.0(3)
C6 Fe1 C5 C4 59.4(4)
C3 Fe1 C5 C4 -38.6(2)
C8 Fe1 C5 C4 -177.7(5)
C2 Fe1 C5 C4 -83.4(3)
C9 Fe1 C5 C4 146.0(3)
C10 Fe1 C5 C4 101.9(4)
C7 Fe1 C5 C4 12(4)
C1 Fe1 C5 C4 -122.3(3)
C6 Fe1 C5 C1 -178.4(4)
C3 Fe1 C5 C1 83.7(3)
C8 Fe1 C5 C1 -55.4(5)
C2 Fe1 C5 C1 38.8(3)
C9 Fe1 C5 C1 -91.7(4)
C10 Fe1 C5 C1 -135.8(4)
C7 Fe1 C5 C1 134(3)
C4 Fe1 C5 C1 122.3(3)
C3 Fe1 C6 C7 -95.3(5)
C8 Fe1 C6 C7 36.4(5)
C2 Fe1 C6 C7 -56.9(6)
C9 Fe1 C6 C7 78.2(5)
C10 Fe1 C6 C7 116.1(7)
C5 Fe1 C6 C7 -175.1(4)
C1 Fe1 C6 C7 142(9)
C4 Fe1 C6 C7 -138.6(5)
C3 Fe1 C6 C10 148.6(4)
C8 Fe1 C6 C10 -79.7(5)
C2 Fe1 C6 C10 -173.0(4)
C9 Fe1 C6 C10 -37.8(4)
C5 Fe1 C6 C10 68.8(6)
C7 Fe1 C6 C10 -116.1(7)
C1 Fe1 C6 C10 26(10)
C4 Fe1 C6 C10 105.3(4)
C10 C6 C7 C8 2.5(8)
Fe1 C6 C7 C8 -58.8(5)
C10 C6 C7 Fe1 61.4(4)
C6 Fe1 C7 C8 120.1(7)
C3 Fe1 C7 C8 -139.5(5)
C2 Fe1 C7 C8 -95.0(5)
C9 Fe1 C7 C8 35.7(5)
C10 Fe1 C7 C8 79.5(6)
C5 Fe1 C7 C8 171(3)
C1 Fe1 C7 C8 -58.3(7)
C4 Fe1 C7 C8 -177.7(4)
C3 Fe1 C7 C6 100.4(5)
C8 Fe1 C7 C6 -120.1(7)
C2 Fe1 C7 C6 144.8(4)
C9 Fe1 C7 C6 -84.4(5)
C10 Fe1 C7 C6 -40.6(5)
C5 Fe1 C7 C6 51(4)
C1 Fe1 C7 C6 -178.4(4)
C4 Fe1 C7 C6 62.1(6)
C6 C7 C8 C9 -1.7(8)
Fe1 C7 C8 C9 -60.0(5)
C6 C7 C8 Fe1 58.4(5)
C6 Fe1 C8 C9 84.1(6)
C3 Fe1 C8 C9 -178.2(4)
C2 Fe1 C8 C9 -138.6(5)
C10 Fe1 C8 C9 38.1(5)
C5 Fe1 C8 C9 -57.8(7)
C7 Fe1 C8 C9 121.0(7)
C1 Fe1 C8 C9 -94.2(5)
C4 Fe1 C8 C9 137(2)
C6 Fe1 C8 C7 -36.9(5)
C3 Fe1 C8 C7 60.7(6)
C2 Fe1 C8 C7 100.4(5)
C9 Fe1 C8 C7 -121.0(7)
C10 Fe1 C8 C7 -83.0(6)
C5 Fe1 C8 C7 -178.8(4)
C1 Fe1 C8 C7 144.8(4)
C4 Fe1 C8 C7 16(3)
C7 C8 C9 C10 0.0(8)
Fe1 C8 C9 C10 -60.1(5)
C7 C8 C9 Fe1 60.2(5)
C6 Fe1 C9 C8 -79.2(6)
C3 Fe1 C9 C8 12(3)
C2 Fe1 C9 C8 61.4(6)
C10 Fe1 C9 C8 -118.9(7)
C5 Fe1 C9 C8 147.2(5)
C7 Fe1 C9 C8 -36.2(5)
C1 Fe1 C9 C8 102.3(5)
C4 Fe1 C9 C8 -172.8(5)
C6 Fe1 C9 C10 39.7(5)
C3 Fe1 C9 C10 131(2)
C8 Fe1 C9 C10 118.9(7)
C2 Fe1 C9 C10 -179.8(4)
C5 Fe1 C9 C10 -94.0(5)
C7 Fe1 C9 C10 82.7(5)
C1 Fe1 C9 C10 -138.8(4)
C4 Fe1 C9 C10 -53.9(7)
C8 C9 C10 C6 1.5(7)
Fe1 C9 C10 C6 -59.0(4)
C8 C9 C10 Fe1 60.5(5)
C7 C6 C10 C9 -2.5(7)
Fe1 C6 C10 C9 60.0(4)
C7 C6 C10 Fe1 -62.5(5)
C6 Fe1 C10 C9 -117.6(6)
C3 Fe1 C10 C9 -172.3(4)
C8 Fe1 C10 C9 -36.6(5)
C2 Fe1 C10 C9 2(3)
C5 Fe1 C10 C9 105.3(5)
C7 Fe1 C10 C9 -79.3(5)
C1 Fe1 C10 C9 63.4(6)
C4 Fe1 C10 C9 149.8(4)
C3 Fe1 C10 C6 -54.7(6)
C8 Fe1 C10 C6 81.0(5)
C2 Fe1 C10 C6 119(3)
C9 Fe1 C10 C6 117.6(6)
C5 Fe1 C10 C6 -137.1(4)
C7 Fe1 C10 C6 38.3(5)
C1 Fe1 C10 C6 -179.0(4)
C4 Fe1 C10 C6 -92.6(4)
C3 C2 C11 O1 -171.2(6)
C1 C2 C11 O1 14.0(9)
Fe1 C2 C11 O1 103.7(7)
C3 O2 C21 O3 -6.7(8)
C3 O2 C21 C22 172.3(5)

loop_
_platon_squeeze_void_nr
_platon_squeeze_void_average_x
_platon_squeeze_void_average_y
_platon_squeeze_void_average_z
_platon_squeeze_void_volume
_platon_squeeze_void_count_electrons
_platon_squeeze_void_content
1 0.000 0.000 -0.033 478 30 ' '
